data_4318588
loop_
_publ_author_name
'R. Vaidhyanathan'
'Srinivasan Natarajan'
'C. N. R. Rao'

_publ_section_title
;
 Open-Framework Cadmium Succinates of Different Dimensionalities
;
_journal_name_full 'Inorganic Chemistry'
_journal_page_first 5226
_journal_page_last 5234
_journal_paper_doi 10.1021/ic020333s
_journal_volume 41
_journal_year 2002
_chemical_formula_sum 'C6 H16 Cd Cl2 N6 O4'
_chemical_formula_weight 419.55
_chemical_name_systematic
;
  ?
;
_space_group_IT_number 14
_symmetry_cell_setting monoclinic
_symmetry_space_group_name_Hall '-P 2yn'
_symmetry_space_group_name_H-M 'P 1 21/n 1'
_atom_sites_solution_hydrogens geom
_atom_sites_solution_primary direct
_atom_sites_solution_secondary difmap
_audit_creation_method SHELXL
_cell_angle_alpha 90.00
_cell_angle_beta 106.3300(10)
_cell_angle_gamma 90.00
_cell_formula_units_Z 4
_cell_length_a 8.3741(2)
_cell_length_b 15.0361(3)
_cell_length_c 12.53100(10)
_cell_measurement_temperature 293(2)
_cell_volume 1514.17(5)
_computing_cell_refinement 'Siemens XSCANS'
_computing_data_collection 'Siemens XSCANS'
_computing_data_reduction 'Siemens SHELXTL'
_computing_molecular_graphics 'Siemens SHELXTL'
_computing_publication_material 'Siemens SHELXTL'
_computing_structure_refinement 'SHELXL-93 (Sheldrick, 1993)'
_computing_structure_solution 'SHELXS-86 (Sheldrick, 1990)'
_diffrn_ambient_temperature 293(2)
_diffrn_measurement_device 'Siemens P4'
_diffrn_measurement_method '\w scans'
_diffrn_radiation_monochromator graphite
_diffrn_radiation_source 'fine-focus sealed tube'
_diffrn_radiation_type MoK\a
_diffrn_radiation_wavelength 0.71073
_diffrn_reflns_av_R_equivalents 0.0447
_diffrn_reflns_av_sigmaI/netI 0.0494
_diffrn_reflns_limit_h_max 9
_diffrn_reflns_limit_h_min -9
_diffrn_reflns_limit_k_max 14
_diffrn_reflns_limit_k_min -16
_diffrn_reflns_limit_l_max 13
_diffrn_reflns_limit_l_min -13
_diffrn_reflns_number 6130
_diffrn_reflns_theta_max 23.15
_diffrn_reflns_theta_min 2.17
_exptl_absorpt_coefficient_mu 1.813
_exptl_absorpt_correction_T_max 1.000000
_exptl_absorpt_correction_T_min 0.598145
_exptl_absorpt_correction_type SADABS
_exptl_crystal_density_diffrn 1.840
_exptl_crystal_F_000 832
_exptl_crystal_size_max 0.10
_exptl_crystal_size_mid 0.06
_exptl_crystal_size_min 0.06
_refine_diff_density_max 1.140
_refine_diff_density_min -1.145
_refine_diff_density_rms 0.146
_refine_ls_extinction_method none
_refine_ls_goodness_of_fit_all 1.023
_refine_ls_goodness_of_fit_obs 1.085
_refine_ls_matrix_type full
_refine_ls_number_parameters 180
_refine_ls_number_reflns 2132
_refine_ls_number_restraints 0
_refine_ls_restrained_S_all 1.023
_refine_ls_restrained_S_obs 1.085
_refine_ls_R_factor_all 0.0505
_refine_ls_R_factor_obs 0.0408
_refine_ls_shift/esd_max -0.001
_refine_ls_shift/esd_mean 0.000
_refine_ls_structure_factor_coef Fsqd
_refine_ls_weighting_details 'w=1/[\s^2^(Fo^2^)+(0.0647P)^2^+0.0000P] where P=(Fo^2^+2Fc^2^)/3'
_refine_ls_weighting_scheme calc
_refine_ls_wR_factor_all 0.1034
_refine_ls_wR_factor_obs 0.0984
_reflns_number_observed 1749
_reflns_number_total 2132
_reflns_observed_criterion >2sigma(I)
_cod_data_source_file ic020333s_1.cif
_cod_data_source_block sad1
_cod_depositor_comments
;
The following automatic conversions were performed:

'_symmetry_cell_setting' value 'Monoclinic' changed to 'monoclinic'
according to the built-in table from CIF Core dictionary named
'cif_core.dic' version 2.4.1 from 2010-06-29.

Automatic conversion script
Id: cif_fix_values 1646 2011-03-28 12:23:43Z adriana 

The following automatic conversions were performed:

'_refine_ls_weighting_scheme' value 'calc
w=1/[\s^2^(Fo^2^)+(0.0647P)^2^+0.0000P] where P=(Fo^2^+2Fc^2^)/3' was
changed to 'calc'. New tag '_refine_ls_weighting_details' was
created. The value of the new tag was set to
'w=1/[\s^2^(Fo^2^)+(0.0647P)^2^+0.0000P] where P=(Fo^2^+2Fc^2^)/3'.

Automatic conversion script
Id: cif_fix_values 3143 2015-03-26 13:38:13Z robertas 
;
_cod_database_code 4318588

loop_
_symmetry_equiv_pos_as_xyz
'x, y, z'
'-x+1/2, y+1/2, -z+1/2'
'-x, -y, -z'
'x-1/2, -y-1/2, z-1/2'

loop_
_atom_site_aniso_label
_atom_site_aniso_U_11
_atom_site_aniso_U_22
_atom_site_aniso_U_33
_atom_site_aniso_U_23
_atom_site_aniso_U_13
_atom_site_aniso_U_12
Cd1 0.0227(3) 0.0446(3) 0.0401(3) 0.0055(2) 0.0110(2) 0.0011(2)
Cl1 0.0346(8) 0.0541(9) 0.0650(10) -0.0116(8) 0.0213(7) -0.0067(7)
Cl2 0.0290(8) 0.0805(12) 0.0705(11) 0.0044(9) 0.0236(8) -0.0102(8)
C1 0.027(3) 0.041(3) 0.030(3) 0.000(3) 0.008(2) -0.001(2)
C2 0.015(3) 0.043(4) 0.045(3) -0.003(3) 0.011(2) -0.001(2)
C3 0.032(3) 0.039(3) 0.040(3) 0.001(3) 0.009(3) -0.004(2)
C4 0.022(3) 0.044(3) 0.038(3) 0.003(3) 0.009(2) 0.001(2)
O1 0.054(3) 0.036(2) 0.039(2) -0.004(2) 0.012(2) 0.003(2)
O2 0.026(2) 0.063(3) 0.060(2) 0.021(2) 0.023(2) 0.008(2)
O3 0.035(2) 0.040(2) 0.054(2) 0.007(2) 0.015(2) 0.000(2)
O4 0.044(2) 0.036(2) 0.043(2) 0.007(2) 0.011(2) 0.002(2)
C10 0.031(3) 0.036(3) 0.049(4) 0.000(3) 0.016(3) 0.002(2)
C20 0.035(3) 0.040(3) 0.041(3) 0.001(3) 0.006(3) 0.000(3)
N1 0.065(4) 0.057(3) 0.052(3) 0.011(3) 0.031(3) 0.027(3)
N2 0.054(3) 0.074(4) 0.046(3) 0.006(3) 0.020(3) 0.024(3)
N3 0.061(4) 0.069(4) 0.051(3) 0.000(3) 0.014(3) 0.029(3)
N4 0.033(3) 0.063(4) 0.089(4) 0.010(3) 0.028(3) 0.002(2)
N5 0.072(4) 0.043(3) 0.069(4) 0.005(3) 0.002(3) 0.009(3)
N6 0.032(3) 0.050(3) 0.072(3) 0.006(3) 0.014(3) 0.005(2)

loop_
_atom_site_label
_atom_site_type_symbol
_atom_site_fract_x
_atom_site_fract_y
_atom_site_fract_z
_atom_site_U_iso_or_equiv
_atom_site_thermal_displace_type
_atom_site_occupancy
_atom_site_calc_flag
_atom_site_refinement_flags
_atom_site_disorder_group
Cd1 Cd 0.06047(4) 0.60694(3) 0.24495(3) 0.0354(2) Uani 1 d . .
Cl1 Cl -0.0045(2) 0.45380(10) 0.16125(13) 0.0497(4) Uani 1 d . .
Cl2 Cl 0.3219(2) 0.64625(12) 0.19937(14) 0.0581(5) Uani 1 d . .
C1 C -0.2090(6) 0.7181(4) 0.1785(4) 0.0325(12) Uani 1 d . .
C2 C 0.1387(6) 0.6299(4) 0.4751(5) 0.0338(13) Uani 1 d . .
C3 C 0.1727(7) 0.6282(3) 0.6012(5) 0.0371(13) Uani 1 d . .
H10 H 0.2866(7) 0.6090(3) 0.6336(5) 0.045 Uiso 1 calc R .
H20 H 0.1007(7) 0.5839(3) 0.6198(5) 0.045 Uiso 1 calc R .
C4 C -0.3525(7) 0.7839(4) 0.1558(5) 0.0345(13) Uani 1 d . .
O1 O 0.1351(5) 0.5556(3) 0.4263(3) 0.0432(10) Uani 1 d . .
O2 O -0.0809(4) 0.7341(3) 0.1473(3) 0.0474(10) Uani 1 d . .
O3 O -0.2212(4) 0.6476(2) 0.2323(3) 0.0423(10) Uani 1 d . .
O4 O 0.1120(5) 0.7018(2) 0.4219(3) 0.0412(9) Uani 1 d . .
C10 C 0.3555(7) 0.3547(4) 0.4957(5) 0.0377(13) Uani 1 d . .
C20 C -0.0100(7) 0.9158(4) 0.3865(5) 0.0397(14) Uani 1 d . .
N1 N 0.2812(7) 0.4026(3) 0.5539(4) 0.0553(15) Uani 1 d . .
H1 H 0.2136(7) 0.4441(3) 0.5224(4) 0.066 Uiso 1 calc R .
H2 H 0.2996(7) 0.3928(3) 0.6240(4) 0.066 Uiso 1 calc R .
N2 N 0.3293(7) 0.3685(4) 0.3875(4) 0.0568(14) Uani 1 d . .
H3 H 0.2622(7) 0.4097(4) 0.3547(4) 0.068 Uiso 1 calc R .
H4 H 0.3795(7) 0.3362(4) 0.3503(4) 0.068 Uiso 1 calc R .
N3 N 0.4570(6) 0.2888(3) 0.5439(4) 0.061(2) Uani 1 d . .
H5 H 0.4733(6) 0.2779(3) 0.6136(4) 0.073 Uiso 1 calc R .
H6 H 0.5060(6) 0.2572(3) 0.5054(4) 0.073 Uiso 1 calc R .
N4 N 0.1428(6) 0.8950(3) 0.3934(5) 0.060(2) Uani 1 d . .
H7 H 0.2087(6) 0.9342(3) 0.3792(5) 0.071 Uiso 1 calc R .
H8 H 0.1782(6) 0.8420(3) 0.4122(5) 0.071 Uiso 1 calc R .
N5 N -0.0674(7) 0.9967(3) 0.3578(4) 0.065(2) Uani 1 d . .
H9 H -0.0032(7) 1.0367(3) 0.3433(4) 0.078 Uiso 1 calc R .
H10 H -0.1692(7) 1.0093(3) 0.3536(4) 0.078 Uiso 1 calc R .
N6 N -0.1089(6) 0.8541(3) 0.4098(4) 0.0514(13) Uani 1 d . .
H11 H -0.0712(6) 0.8016(3) 0.4291(4) 0.062 Uiso 1 calc R .
H12 H -0.2107(6) 0.8668(3) 0.4057(4) 0.062 Uiso 1 calc R .
H30 H -0.4494(64) 0.7511(31) 0.1218(37) 0.027(13) Uiso 1 d . .
H40 H -0.3712(64) 0.7998(32) 0.2317(42) 0.037(14) Uiso 1 d . .

loop_
_atom_type_symbol
_atom_type_description
_atom_type_scat_dispersion_real
_atom_type_scat_dispersion_imag
_atom_type_scat_source
C C 0.0033 0.0016 'International Tables Vol C Tables 4.2.6.8 and 6.1.1.4'
H H 0.0000 0.0000 'International Tables Vol C Tables 4.2.6.8 and 6.1.1.4'
N N 0.0061 0.0033 'International Tables Vol C Tables 4.2.6.8 and 6.1.1.4'
O O 0.0106 0.0060 'International Tables Vol C Tables 4.2.6.8 and 6.1.1.4'
Cl Cl 0.1484 0.1585 'International Tables Vol C Tables 4.2.6.8 and 6.1.1.4'
Cd Cd -0.8075 1.2024 'International Tables Vol C Tables 4.2.6.8 and 6.1.1.4'

loop_
_geom_angle_atom_site_label_1
_geom_angle_atom_site_label_2
_geom_angle_atom_site_label_3
_geom_angle
_geom_angle_site_symmetry_1
_geom_angle_site_symmetry_3
_geom_angle_publ_flag
O1 Cd1 O2 136.58(14) . . ?
O1 Cd1 O3 97.98(13) . . ?
O2 Cd1 O3 55.07(12) . . ?
O1 Cd1 Cl2 107.04(10) . . ?
O2 Cd1 Cl2 91.92(9) . . ?
O3 Cd1 Cl2 146.94(10) . . ?
O1 Cd1 Cl1 94.07(10) . . ?
O2 Cd1 Cl1 119.84(11) . . ?
O3 Cd1 Cl1 96.41(9) . . ?
Cl2 Cd1 Cl1 102.85(6) . . ?
O1 Cd1 O4 53.42(12) . . ?
O2 Cd1 O4 86.37(12) . . ?
O3 Cd1 O4 80.74(12) . . ?
Cl2 Cd1 O4 96.96(9) . . ?
Cl1 Cd1 O4 146.01(9) . . ?
O1 Cd1 C1 118.25(14) . . ?
O2 Cd1 C1 27.43(14) . . ?
O3 Cd1 C1 27.72(14) . . ?
Cl2 Cd1 C1 119.23(12) . . ?
Cl1 Cd1 C1 111.52(11) . . ?
O4 Cd1 C1 81.23(13) . . ?
O2 C1 O3 121.5(5) . . ?
O2 C1 C4 120.8(5) . . ?
O3 C1 C4 117.6(5) . . ?
O2 C1 Cd1 60.8(3) . . ?
O3 C1 Cd1 60.9(3) . . ?
C4 C1 Cd1 173.2(4) . . ?
O4 C2 O1 121.6(5) . . ?
O4 C2 C3 121.2(5) . . ?
O1 C2 C3 117.1(5) . . ?
C2 C3 C4 116.1(5) . 4_676 ?
C2 C3 H10 108.3(3) . . ?
C4 C3 H10 108.3(3) 4_676 . ?
C2 C3 H20 108.3(3) . . ?
C4 C3 H20 108.3(3) 4_676 . ?
H10 C3 H20 107.4 . . ?
C1 C4 C3 116.4(5) . 4_575 ?
C1 C4 H30 106.1(29) . . ?
C3 C4 H30 117.4(28) 4_575 . ?
C1 C4 H40 107.1(28) . . ?
C3 C4 H40 106.7(28) 4_575 . ?
H30 C4 H40 101.7(41) . . ?
C2 O1 Cd1 98.2(3) . . ?
C1 O2 Cd1 91.7(3) . . ?
C1 O3 Cd1 91.3(3) . . ?
C2 O4 Cd1 86.7(3) . . ?
N1 C10 N2 121.2(5) . . ?
N1 C10 N3 120.1(5) . . ?
N2 C10 N3 118.7(5) . . ?
N4 C20 N5 121.2(6) . . ?
N4 C20 N6 118.8(5) . . ?
N5 C20 N6 120.0(6) . . ?
C10 N1 H1 120.0(3) . . ?
C10 N1 H2 120.0(3) . . ?
H1 N1 H2 120.0 . . ?
C10 N2 H3 120.0(3) . . ?
C10 N2 H4 120.0(3) . . ?
H3 N2 H4 120.0 . . ?
C10 N3 H5 120.0(3) . . ?
C10 N3 H6 120.0(3) . . ?
H5 N3 H6 120.0 . . ?
C20 N4 H7 120.0(3) . . ?
C20 N4 H8 120.0(3) . . ?
H7 N4 H8 120.0 . . ?
C20 N5 H9 120.0(4) . . ?
C20 N5 H10 120.0(4) . . ?
H9 N5 H10 120.0 . . ?
C20 N6 H11 120.0(3) . . ?
C20 N6 H12 120.0(3) . . ?
H11 N6 H12 120.0 . . ?

loop_
_geom_bond_atom_site_label_1
_geom_bond_atom_site_label_2
_geom_bond_distance
_geom_bond_site_symmetry_2
_geom_bond_publ_flag
Cd1 O1 2.313(3) . ?
Cd1 O2 2.396(4) . ?
Cd1 O3 2.398(4) . ?
Cd1 Cl2 2.4843(15) . ?
Cd1 Cl1 2.5254(15) . ?
Cd1 O4 2.569(4) . ?
Cd1 C1 2.743(5) . ?
C1 O2 1.264(6) . ?
C1 O3 1.276(6) . ?
C1 C4 1.521(7) . ?
C2 O4 1.257(6) . ?
C2 O1 1.270(6) . ?
C2 C3 1.525(8) . ?
C3 C4 1.529(8) 4_676 ?
C3 H10 0.97 . ?
C3 H20 0.97 . ?
C4 C3 1.529(8) 4_575 ?
C4 H30 0.94(5) . ?
C4 H40 1.03(5) . ?
C10 N1 1.301(7) . ?
C10 N2 1.327(7) . ?
C10 N3 1.334(7) . ?
C20 N4 1.296(8) . ?
C20 N5 1.320(7) . ?
C20 N6 1.330(8) . ?
N1 H1 0.86 . ?
N1 H2 0.86 . ?
N2 H3 0.86 . ?
N2 H4 0.86 . ?
N3 H5 0.86 . ?
N3 H6 0.86 . ?
N4 H7 0.86 . ?
N4 H8 0.86 . ?
N5 H9 0.86 . ?
N5 H10 0.86 . ?
N6 H11 0.86 . ?
N6 H12 0.86 . ?
